data_7020281
loop_
_publ_author_name
'Ishida, Takayuki'
'Watanabe, Ryo'
'Fujiwara, Kei'
'Okazawa, Atsushi'
'Kojima, Norimichi'
'Tanaka, Go'
'Yoshii, Shunsuke'
'Nojiri, Hiroyuki'

_publ_section_title
;
 Exchange coupling in TbCu and DyCu single-molecule magnets and related
 lanthanide and vanadium analogs.
;
_journal_issue 44
_journal_name_full 'Dalton transactions (Cambridge, England : 2003)'
_journal_page_first 13609
_journal_page_last 13619
_journal_paper_doi 10.1039/c2dt31169k
_journal_volume 41
_journal_year 2012
_chemical_formula_moiety 'C24 H30 Cu Dy N5 O14 '
_chemical_formula_sum 'C24 H30 Cu Dy N5 O14'
_chemical_formula_weight 838.57
_space_group_IT_number 14
_symmetry_cell_setting monoclinic
_symmetry_Int_Tables_number 14
_symmetry_space_group_name_Hall '-P 2ybc'
_symmetry_space_group_name_H-M 'P 1 21/c 1'
_cell_angle_alpha 90.0000
_cell_angle_beta 95.317(11)
_cell_angle_gamma 90.0000
_cell_formula_units_Z 4
_cell_length_a 9.629(8)
_cell_length_b 19.843(18)
_cell_length_c 15.730(15)
_cell_measurement_reflns_used 270
_cell_measurement_temperature 100.
_cell_measurement_theta_max 27.5
_cell_measurement_theta_min 3.1
_cell_volume 2993(5)
_computing_cell_refinement CrystalClear
_computing_data_collection CrystalClear
_computing_data_reduction CrystalStructure
_computing_publication_material 'CrystalStructure 3.8'
_computing_structure_refinement CRYSTALS
_computing_structure_solution SIR2004
_diffrn_ambient_temperature 100.
_diffrn_detector_area_resol_mean 14.63
_diffrn_measured_fraction_theta_full 0.998
_diffrn_measured_fraction_theta_max 0.998
_diffrn_measurement_device_type 'Rigaku Saturn'
_diffrn_measurement_method \w
_diffrn_radiation_type 'Mo K\a'
_diffrn_radiation_wavelength 0.71070
_diffrn_reflns_av_R_equivalents 0.086
_diffrn_reflns_limit_h_max 12
_diffrn_reflns_limit_h_min -12
_diffrn_reflns_limit_k_max 25
_diffrn_reflns_limit_k_min -25
_diffrn_reflns_limit_l_max 20
_diffrn_reflns_limit_l_min -20
_diffrn_reflns_number 50987
_diffrn_reflns_theta_full 27.48
_diffrn_reflns_theta_max 27.48
_exptl_absorpt_coefficient_mu 3.268
_exptl_absorpt_correction_T_max 0.520
_exptl_absorpt_correction_T_min 0.382
_exptl_absorpt_correction_type numerical
_exptl_absorpt_process_details
;
Higashi, T. (1999). Program for Absorption Correction.
Rigaku Corporation, Tokyo, Japan.
;
_exptl_crystal_colour green
_exptl_crystal_density_diffrn 1.861
_exptl_crystal_density_method 'not measured'
_exptl_crystal_description block
_exptl_crystal_F_000 1664.00
_exptl_crystal_size_max 0.20
_exptl_crystal_size_mid 0.20
_exptl_crystal_size_min 0.20
_refine_diff_density_max 2.12
_refine_diff_density_min -1.86
_refine_ls_extinction_method none
_refine_ls_goodness_of_fit_ref 1.002
_refine_ls_hydrogen_treatment mixed
_refine_ls_number_parameters 508
_refine_ls_number_reflns 6859
_refine_ls_R_factor_gt 0.0388
_refine_ls_shift/su_max 0.0009
_refine_ls_structure_factor_coef F
_refine_ls_weighting_details 'w = 1/[0.0005Fo^2^ + 1.0000\s(Fo^2^)]'
_refine_ls_weighting_scheme calc
_refine_ls_wR_factor_ref 0.0529
_reflns_number_gt 6196
_reflns_number_total 6859
_reflns_threshold_expression F^2^>2.0\s(F^2^)
_cod_data_source_file c2dt31169k.txt
_cod_data_source_block '__DyCu'
_cod_original_cell_volume 2993(6)
_cod_original_formula_sum 'C24 H30 Cu Dy N5 O14 '
_cod_database_code 7020281

loop_
_symmetry_equiv_pos_site_id
_symmetry_equiv_pos_as_xyz
1 +X,+Y,+Z
2 -X,1/2+Y,1/2-Z
3 -X,-Y,-Z
4 +X,1/2-Y,1/2+Z

loop_
_atom_site_label
_atom_site_type_symbol
_atom_site_fract_x
_atom_site_fract_y
_atom_site_fract_z
_atom_site_U_iso_or_equiv
_atom_site_adp_type
_atom_site_occupancy
_atom_site_symmetry_multiplicity
_atom_site_calc_flag
_atom_site_refinement_flags
Dy(1) Dy 0.69736(2) 0.576130(10) 0.744740(10) 0.01531(6) Uani 1.00 1 d .
Cu(1) Cu 0.79094(5) 0.73830(2) 0.81846(3) 0.01545(11) Uani 1.00 1 d .
O(1) O 0.7831(3) 0.64574(13) 0.86047(17) 0.0198(7) Uani 1.00 1 d .
O(2) O 0.6718(2) 0.69388(14) 0.72758(17) 0.0193(6) Uani 1.00 1 d .
O(3) O 0.7380(3) 0.51739(14) 0.88746(18) 0.0219(7) Uani 1.00 1 d .
O(4) O 0.5207(2) 0.61348(14) 0.62670(18) 0.0200(7) Uani 1.00 1 d .
O(5) O 0.4904(3) 0.60170(15) 0.8211(2) 0.0255(8) Uani 1.00 1 d .
O(6) O 0.4955(3) 0.50488(15) 0.75819(19) 0.0244(7) Uani 1.00 1 d .
O(7) O 0.3286(3) 0.52701(18) 0.8386(2) 0.0443(11) Uani 1.00 1 d .
O(8) O 0.6750(3) 0.49561(16) 0.6222(2) 0.0352(9) Uani 1.00 1 d .
O(9) O 0.7809(3) 0.45591(17) 0.7362(2) 0.0318(8) Uani 1.00 1 d .
O(10) O 0.7458(3) 0.39074(15) 0.6249(2) 0.0294(8) Uani 1.00 1 d .
O(11) O 0.9522(3) 0.57194(17) 0.7561(2) 0.0360(10) Uani 1.00 1 d .
O(12) O 0.8541(3) 0.6124(2) 0.6409(2) 0.0438(10) Uani 1.00 1 d .
O(13) O 1.0815(3) 0.61327(16) 0.6607(2) 0.0319(9) Uani 1.00 1 d .
O(14) O 1.0091(3) 0.74454(16) 0.7485(2) 0.0268(8) Uani 1.00 1 d .
N(1) N 0.8847(3) 0.77067(16) 0.9293(2) 0.0179(8) Uani 1.00 1 d .
N(2) N 0.7652(3) 0.82770(17) 0.7629(2) 0.0174(8) Uani 1.00 1 d .
N(3) N 0.4342(3) 0.54451(18) 0.8076(2) 0.0260(9) Uani 1.00 1 d .
N(4) N 0.7336(3) 0.44560(18) 0.6595(2) 0.0221(9) Uani 1.00 1 d .
N(5) N 0.9660(4) 0.59915(19) 0.6847(2) 0.0255(9) Uani 1.00 1 d .
C(1) C 0.8283(4) 0.6214(2) 0.9375(2) 0.0191(9) Uani 1.00 1 d .
C(2) C 0.8087(4) 0.5529(2) 0.9548(2) 0.0188(9) Uani 1.00 1 d .
C(3) C 0.8565(4) 0.5242(2) 1.0313(2) 0.0203(10) Uani 1.00 1 d .
C(4) C 0.9266(4) 0.5642(2) 1.0954(2) 0.0252(11) Uani 1.00 1 d .
C(5) C 0.9437(4) 0.6313(2) 1.0817(2) 0.0233(10) Uani 1.00 1 d .
C(6) C 0.8944(4) 0.6615(2) 1.0026(2) 0.0198(9) Uani 1.00 1 d .
C(7) C 0.9145(4) 0.7330(2) 0.9954(2) 0.0194(9) Uani 1.00 1 d .
C(8) C 0.6915(5) 0.4503(2) 0.9089(3) 0.0281(12) Uani 1.00 1 d .
C(9) C 0.9311(4) 0.8417(2) 0.9414(2) 0.0217(10) Uani 1.00 1 d .
C(10) C 0.8347(4) 0.89322(19) 0.8955(2) 0.0199(9) Uani 1.00 1 d .
C(11) C 0.8391(4) 0.8869(2) 0.7992(2) 0.0213(10) Uani 1.00 1 d .
C(12) C 0.8926(5) 0.9629(2) 0.9212(3) 0.0262(11) Uani 1.00 1 d .
C(13) C 0.6852(4) 0.8860(2) 0.9198(3) 0.0261(11) Uani 1.00 1 d .
C(14) C 0.6077(3) 0.72281(19) 0.6580(2) 0.0144(8) Uani 1.00 1 d .
C(15) C 0.5251(4) 0.6801(2) 0.6000(2) 0.0191(9) Uani 1.00 1 d .
C(16) C 0.4587(4) 0.7046(2) 0.5255(2) 0.0215(10) Uani 1.00 1 d .
C(17) C 0.4725(4) 0.7723(2) 0.5042(2) 0.0255(11) Uani 1.00 1 d .
C(18) C 0.5475(4) 0.8150(2) 0.5596(2) 0.0237(10) Uani 1.00 1 d .
C(19) C 0.6147(4) 0.7905(2) 0.6371(2) 0.0188(9) Uani 1.00 1 d .
C(20) C 0.6909(4) 0.8384(2) 0.6914(2) 0.0199(10) Uani 1.00 1 d .
C(21) C 0.4149(5) 0.5721(2) 0.5802(3) 0.0262(12) Uani 1.00 1 d .
C(22) C 1.1286(4) 0.7300(2) 0.7745(3) 0.0284(11) Uani 1.00 1 d .
C(23) C 1.1615(4) 0.6881(2) 0.8526(3) 0.0360(13) Uani 1.00 1 d .
C(24) C 1.2491(5) 0.7558(3) 0.7288(4) 0.0467(17) Uani 1.00 1 d .
H(1) H 0.845(4) 0.477(2) 1.044(3) 0.029(12) Uiso 1.00 1 d .
H(2) H 0.964(4) 0.542(2) 1.147(3) 0.027(12) Uiso 1.00 1 d .
H(3) H 0.991(6) 0.658(3) 1.121(4) 0.058(19) Uiso 1.00 1 d .
H(4) H 0.957(4) 0.757(2) 1.050(2) 0.017(10) Uiso 1.00 1 d .
H(5) H 0.631(5) 0.435(2) 0.859(3) 0.020(11) Uiso 1.00 1 d .
H(6) H 0.625(6) 0.456(3) 0.960(4) 0.062(18) Uiso 1.00 1 d .
H(7) H 0.771(4) 0.4215(18) 0.922(2) 0.010(10) Uiso 1.00 1 d .
H(8) H 1.013(4) 0.8444(19) 0.925(2) 0.010(9) Uiso 1.00 1 d .
H(9) H 0.930(6) 0.852(3) 1.001(4) 0.07(2) Uiso 1.00 1 d .
H(10) H 0.928(4) 0.883(2) 0.789(2) 0.013(10) Uiso 1.00 1 d .
H(11) H 0.793(4) 0.925(2) 0.771(3) 0.021(13) Uiso 1.00 1 d .
H(12) H 0.999(5) 0.967(2) 0.912(3) 0.034(14) Uiso 1.00 1 d .
H(13) H 0.894(6) 0.973(2) 0.979(4) 0.045(17) Uiso 1.00 1 d .
H(14) H 0.846(5) 1.000(2) 0.894(3) 0.033(13) Uiso 1.00 1 d .
H(15) H 0.652(4) 0.839(2) 0.912(2) 0.018(11) Uiso 1.00 1 d .
H(16) H 0.617(6) 0.918(2) 0.885(3) 0.043(16) Uiso 1.00 1 d .
H(17) H 0.686(5) 0.896(2) 0.973(3) 0.033(14) Uiso 1.00 1 d .
H(18) H 0.402(5) 0.678(2) 0.494(3) 0.030(13) Uiso 1.00 1 d .
H(19) H 0.432(5) 0.793(2) 0.455(3) 0.039(14) Uiso 1.00 1 d .
H(20) H 0.562(4) 0.863(2) 0.545(2) 0.021(11) Uiso 1.00 1 d .
H(21) H 0.689(4) 0.886(2) 0.675(3) 0.023(12) Uiso 1.00 1 d .
H(22) H 0.424(4) 0.529(2) 0.606(3) 0.030(13) Uiso 1.00 1 d .
H(23) H 0.324(5) 0.598(2) 0.578(3) 0.028(12) Uiso 1.00 1 d .
H(24) H 0.444(5) 0.565(2) 0.525(3) 0.031(14) Uiso 1.00 1 d .
H(25) H 1.0868 0.6577 0.8588 0.043 Uiso 1.00 1 c R
H(26) H 1.1739 0.7165 0.9013 0.043 Uiso 1.00 1 c R
H(27) H 1.2447 0.6633 0.8474 0.043 Uiso 1.00 1 c R
H(28) H 1.3280 0.7624 0.7689 0.057 Uiso 1.00 1 c R
H(29) H 1.2239 0.7974 0.7016 0.057 Uiso 1.00 1 c R
H(30) H 1.2713 0.7238 0.6872 0.057 Uiso 1.00 1 c R

loop_
_atom_site_aniso_label
_atom_site_aniso_U_11
_atom_site_aniso_U_22
_atom_site_aniso_U_33
_atom_site_aniso_U_12
_atom_site_aniso_U_13
_atom_site_aniso_U_23
Dy(1) 0.02005(13) 0.01655(12) 0.00907(12) -0.00117(6) -0.00011(8) -0.00132(6)
Cu(1) 0.0209(2) 0.0170(2) 0.0079(2) -0.00122(18) -0.00163(18) -0.00105(17)
O(1) 0.0315(15) 0.0171(13) 0.0097(13) -0.0016(11) -0.0049(11) -0.0007(10)
O(2) 0.0260(14) 0.0215(14) 0.0092(12) -0.0032(11) -0.0055(11) -0.0025(10)
O(3) 0.0348(16) 0.0187(13) 0.0117(14) -0.0022(11) -0.0004(11) -0.0001(10)
O(4) 0.0229(14) 0.0202(13) 0.0158(14) -0.0039(11) -0.0044(11) -0.0051(11)
O(5) 0.0288(16) 0.0239(15) 0.0244(16) -0.0034(12) 0.0060(13) -0.0044(13)
O(6) 0.0268(15) 0.0266(15) 0.0205(15) -0.0010(11) 0.0057(12) -0.0045(12)
O(7) 0.044(2) 0.041(2) 0.052(2) -0.0152(16) 0.0273(18) -0.0090(18)
O(8) 0.054(2) 0.0318(17) 0.0178(16) 0.0166(15) -0.0054(14) -0.0049(13)
O(9) 0.0457(19) 0.0330(18) 0.0147(14) 0.0091(14) -0.0080(13) -0.0056(13)
O(10) 0.0320(17) 0.0239(15) 0.0315(18) 0.0025(12) -0.0013(14) -0.0133(13)
O(11) 0.0286(19) 0.048(2) 0.032(2) 0.0011(14) 0.0031(15) 0.0141(15)
O(12) 0.0246(17) 0.087(3) 0.0194(17) -0.0038(18) 0.0001(13) 0.0153(18)
O(13) 0.0302(17) 0.0316(17) 0.0362(19) -0.0081(13) 0.0151(14) -0.0131(14)
O(14) 0.0234(15) 0.0317(16) 0.0251(16) 0.0020(12) 0.0021(12) -0.0032(13)
N(1) 0.0249(17) 0.0204(16) 0.0080(15) -0.0004(13) -0.0009(13) -0.0032(12)
N(2) 0.0230(16) 0.0185(15) 0.0108(15) -0.0013(13) 0.0017(12) -0.0011(12)
N(3) 0.0290(19) 0.0265(19) 0.0234(19) -0.0009(15) 0.0074(15) -0.0004(15)
N(4) 0.0234(18) 0.0247(17) 0.0182(18) -0.0017(14) 0.0023(14) -0.0052(14)
N(5) 0.032(2) 0.0246(18) 0.0206(19) -0.0032(15) 0.0081(15) -0.0083(15)
C(1) 0.021(2) 0.028(2) 0.0075(17) 0.0031(15) -0.0004(14) 0.0005(15)
C(2) 0.024(2) 0.0222(19) 0.0107(18) 0.0011(15) 0.0019(15) -0.0011(15)
C(3) 0.027(2) 0.023(2) 0.0112(19) 0.0070(16) 0.0035(15) 0.0033(15)
C(4) 0.031(2) 0.036(2) 0.0095(19) 0.0075(18) 0.0023(17) 0.0054(17)
C(5) 0.029(2) 0.031(2) 0.0105(19) 0.0038(18) 0.0021(16) -0.0034(16)
C(6) 0.024(2) 0.026(2) 0.0096(18) 0.0036(16) -0.0010(15) -0.0033(15)
C(7) 0.0203(19) 0.027(2) 0.0101(18) -0.0005(15) -0.0032(15) -0.0034(15)
C(8) 0.038(2) 0.023(2) 0.023(2) -0.0057(19) 0.002(2) 0.0036(18)
C(9) 0.025(2) 0.0196(19) 0.020(2) -0.0049(16) 0.0006(17) -0.0018(16)
C(10) 0.026(2) 0.0168(18) 0.017(2) -0.0042(15) 0.0016(16) -0.0040(15)
C(11) 0.025(2) 0.021(2) 0.017(2) -0.0070(16) 0.0014(16) -0.0010(16)
C(12) 0.034(2) 0.018(2) 0.027(2) -0.0069(17) 0.0043(19) -0.0044(17)
C(13) 0.028(2) 0.025(2) 0.026(2) -0.0026(17) 0.0072(19) -0.0062(18)
C(14) 0.0154(18) 0.0181(17) 0.0087(17) 0.0019(13) -0.0038(13) -0.0000(13)
C(15) 0.0217(19) 0.0236(19) 0.0122(18) 0.0009(15) 0.0027(15) 0.0006(15)
C(16) 0.020(2) 0.027(2) 0.017(2) -0.0024(16) -0.0060(16) -0.0045(16)
C(17) 0.024(2) 0.031(2) 0.019(2) 0.0046(17) -0.0093(17) 0.0013(17)
C(18) 0.025(2) 0.025(2) 0.020(2) 0.0040(16) -0.0055(17) 0.0057(16)
C(19) 0.024(2) 0.0245(19) 0.0077(17) 0.0032(15) -0.0009(15) 0.0031(15)
C(20) 0.025(2) 0.0200(19) 0.0147(19) -0.0001(15) 0.0003(15) 0.0007(15)
C(21) 0.028(2) 0.024(2) 0.024(2) -0.0073(17) -0.0102(19) -0.0049(17)
C(22) 0.026(2) 0.026(2) 0.033(2) -0.0033(17) 0.0045(19) -0.0131(18)
C(23) 0.024(2) 0.050(3) 0.033(2) 0.007(2) -0.0012(19) -0.006(2)
C(24) 0.037(3) 0.044(3) 0.062(4) -0.001(2) 0.019(2) -0.001(2)

loop_
_atom_type_symbol
_atom_type_description
_atom_type_scat_dispersion_real
_atom_type_scat_dispersion_imag
_atom_type_scat_source
C C 0.003 0.002
;
International Tables for Crystallography
(1992, Vol. C, Tables 4.2.6.8 and 6.1.1.4)
;
H H 0.000 0.000
;
International Tables for Crystallography
(1992, Vol. C, Table 6.1.1.4)
;
Cu Cu 0.320 1.265
;
International Tables for Crystallography
(1992, Vol. C, Tables 4.2.6.8 and 6.1.1.4)
;
Dy Dy -0.189 4.410
;
International Tables for Crystallography
(1992, Vol. C, Tables 4.2.6.8 and 6.1.1.4)
;
N N 0.006 0.003
;
International Tables for Crystallography
(1992, Vol. C, Tables 4.2.6.8 and 6.1.1.4)
;
O O 0.011 0.006
;
International Tables for Crystallography
(1992, Vol. C, Tables 4.2.6.8 and 6.1.1.4)
;

loop_
_geom_angle_atom_site_label_1
_geom_angle_atom_site_label_2
_geom_angle_atom_site_label_3
_geom_angle
_geom_angle_publ_flag
O(1) Dy(1) O(2) 62.41(8) yes
O(1) Dy(1) O(3) 64.69(8) yes
O(1) Dy(1) O(4) 124.02(9) yes
O(1) Dy(1) O(5) 75.30(9) yes
O(1) Dy(1) O(6) 119.77(9) yes
O(1) Dy(1) O(8) 164.57(10) yes
O(1) Dy(1) O(9) 120.07(9) yes
O(1) Dy(1) O(11) 71.83(11) yes
O(1) Dy(1) O(12) 98.62(11) yes
O(2) Dy(1) O(3) 124.29(9) yes
O(2) Dy(1) O(4) 64.36(8) yes
O(2) Dy(1) O(5) 76.85(9) yes
O(2) Dy(1) O(6) 120.66(9) yes
O(2) Dy(1) O(8) 122.94(9) yes
O(2) Dy(1) O(9) 163.48(10) yes
O(2) Dy(1) O(11) 97.77(10) yes
O(2) Dy(1) O(12) 72.27(12) yes
O(3) Dy(1) O(4) 146.25(9) yes
O(3) Dy(1) O(5) 74.24(9) yes
O(3) Dy(1) O(6) 73.35(9) yes
O(3) Dy(1) O(8) 112.70(9) yes
O(3) Dy(1) O(9) 65.66(9) yes
O(3) Dy(1) O(11) 81.24(11) yes
O(3) Dy(1) O(12) 132.69(10) yes
O(4) Dy(1) O(5) 77.16(9) yes
O(4) Dy(1) O(6) 75.14(9) yes
O(4) Dy(1) O(8) 67.29(10) yes
O(4) Dy(1) O(9) 115.90(9) yes
O(4) Dy(1) O(11) 132.10(11) yes
O(4) Dy(1) O(12) 80.56(10) yes
O(5) Dy(1) O(6) 52.39(9) yes
O(5) Dy(1) O(8) 119.39(10) yes
O(5) Dy(1) O(9) 119.65(10) yes
O(5) Dy(1) O(11) 145.06(11) yes
O(5) Dy(1) O(12) 147.50(11) yes
O(6) Dy(1) O(8) 71.50(10) yes
O(6) Dy(1) O(9) 73.51(10) yes
O(6) Dy(1) O(11) 141.23(10) yes
O(6) Dy(1) O(12) 141.43(11) yes
O(8) Dy(1) O(9) 50.19(10) yes
O(8) Dy(1) O(11) 92.79(12) yes
O(8) Dy(1) O(12) 71.65(12) yes
O(9) Dy(1) O(11) 69.47(11) yes
O(9) Dy(1) O(12) 91.32(12) yes
O(11) Dy(1) O(12) 51.57(11) yes
O(1) Cu(1) O(2) 77.62(11) yes
O(1) Cu(1) O(14) 105.05(11) yes
O(1) Cu(1) N(1) 92.04(12) yes
O(1) Cu(1) N(2) 169.09(12) yes
O(2) Cu(1) O(14) 99.36(11) yes
O(2) Cu(1) N(1) 166.12(12) yes
O(2) Cu(1) N(2) 92.30(12) yes
O(14) Cu(1) N(1) 92.21(12) yes
O(14) Cu(1) N(2) 80.50(12) yes
N(1) Cu(1) N(2) 97.18(12) yes
Dy(1) O(1) Cu(1) 108.00(11) yes
Dy(1) O(1) C(1) 123.1(2) yes
Cu(1) O(1) C(1) 128.6(2) yes
Dy(1) O(2) Cu(1) 108.30(11) yes
Dy(1) O(2) C(14) 123.7(2) yes
Cu(1) O(2) C(14) 126.9(2) yes
Dy(1) O(3) C(2) 117.8(2) yes
Dy(1) O(3) C(8) 127.0(2) yes
C(2) O(3) C(8) 115.2(3) yes
Dy(1) O(4) C(15) 117.9(2) yes
Dy(1) O(4) C(21) 127.0(2) yes
C(15) O(4) C(21) 115.1(3) yes
Dy(1) O(5) N(3) 94.9(2) yes
Dy(1) O(6) N(3) 96.5(2) yes
Dy(1) O(8) N(4) 98.1(2) yes
Dy(1) O(9) N(4) 96.6(2) yes
Dy(1) O(11) N(5) 96.2(2) yes
Dy(1) O(12) N(5) 97.2(2) yes
Cu(1) O(14) C(22) 131.0(3) yes
Cu(1) N(1) C(7) 124.5(2) yes
Cu(1) N(1) C(9) 121.6(2) yes
C(7) N(1) C(9) 113.8(3) yes
Cu(1) N(2) C(11) 120.7(2) yes
Cu(1) N(2) C(20) 124.5(2) yes
C(11) N(2) C(20) 114.7(3) yes
O(5) N(3) O(6) 115.8(3) yes
O(5) N(3) O(7) 123.2(3) yes
O(6) N(3) O(7) 120.9(3) yes
O(8) N(4) O(9) 115.0(3) yes
O(8) N(4) O(10) 123.3(3) yes
O(9) N(4) O(10) 121.7(3) yes
O(11) N(5) O(12) 115.0(3) yes
O(11) N(5) O(13) 122.6(3) yes
O(12) N(5) O(13) 122.4(3) yes
O(1) C(1) C(2) 119.1(3) yes
O(1) C(1) C(6) 123.0(3) yes
C(2) C(1) C(6) 117.9(3) yes
O(3) C(2) C(1) 114.0(3) yes
O(3) C(2) C(3) 123.9(3) yes
C(1) C(2) C(3) 122.1(3) yes
C(2) C(3) C(4) 119.7(3) yes
C(3) C(4) C(5) 119.7(3) yes
C(4) C(5) C(6) 121.0(3) yes
C(1) C(6) C(5) 119.5(3) yes
C(1) C(6) C(7) 123.8(3) yes
C(5) C(6) C(7) 116.7(3) yes
N(1) C(7) C(6) 127.8(3) yes
N(1) C(9) C(10) 114.5(3) yes
C(9) C(10) C(11) 110.2(3) yes
C(9) C(10) C(12) 106.9(3) yes
C(9) C(10) C(13) 111.5(3) yes
C(11) C(10) C(12) 107.1(3) yes
C(11) C(10) C(13) 110.8(3) yes
C(12) C(10) C(13) 110.2(3) yes
N(2) C(11) C(10) 113.4(3) yes
O(2) C(14) C(15) 117.1(3) yes
O(2) C(14) C(19) 125.6(3) yes
C(15) C(14) C(19) 117.3(3) yes
O(4) C(15) C(14) 113.7(3) yes
O(4) C(15) C(16) 124.8(3) yes
C(14) C(15) C(16) 121.5(3) yes
C(15) C(16) C(17) 120.0(3) yes
C(16) C(17) C(18) 119.9(4) yes
C(17) C(18) C(19) 120.5(3) yes
C(14) C(19) C(18) 120.6(3) yes
C(14) C(19) C(20) 122.3(3) yes
C(18) C(19) C(20) 117.0(3) yes
N(2) C(20) C(19) 128.4(3) yes
O(14) C(22) C(23) 122.0(4) yes
O(14) C(22) C(24) 120.2(4) yes
C(23) C(22) C(24) 117.8(4) yes
C(2) C(3) H(1) 123(2) no
C(4) C(3) H(1) 117(2) no
C(3) C(4) H(2) 118(2) no
C(5) C(4) H(2) 122(2) no
C(4) C(5) H(3) 122(3) no
C(6) C(5) H(3) 117(3) no
N(1) C(7) H(4) 116(2) no
C(6) C(7) H(4) 116(2) no
O(3) C(8) H(5) 106(2) no
O(3) C(8) H(6) 107(3) no
O(3) C(8) H(7) 110(2) no
H(5) C(8) H(6) 106(4) no
H(5) C(8) H(7) 113(3) no
H(6) C(8) H(7) 115(4) no
N(1) C(9) H(8) 107(2) no
N(1) C(9) H(9) 107(4) no
C(10) C(9) H(8) 111(2) no
C(10) C(9) H(9) 105(3) no
H(8) C(9) H(9) 113(4) no
N(2) C(11) H(10) 108(2) no
N(2) C(11) H(11) 105(2) no
C(10) C(11) H(10) 107(2) no
C(10) C(11) H(11) 110(3) no
H(10) C(11) H(11) 114(3) no
C(10) C(12) H(12) 111(2) no
C(10) C(12) H(13) 115(3) no
C(10) C(12) H(14) 116(2) no
H(12) C(12) H(13) 101(4) no
H(12) C(12) H(14) 108(4) no
H(13) C(12) H(14) 104(4) no
C(10) C(13) H(15) 111(2) no
C(10) C(13) H(16) 112(3) no
C(10) C(13) H(17) 107(3) no
H(15) C(13) H(16) 109(3) no
H(15) C(13) H(17) 109(4) no
H(16) C(13) H(17) 109(4) no
C(15) C(16) H(18) 119(3) no
C(17) C(16) H(18) 121(3) no
C(16) C(17) H(19) 126(3) no
C(18) C(17) H(19) 114(3) no
C(17) C(18) H(20) 122(2) no
C(19) C(18) H(20) 118(2) no
N(2) C(20) H(21) 113(2) no
C(19) C(20) H(21) 119(2) no
O(4) C(21) H(22) 105(2) no
O(4) C(21) H(23) 107(2) no
O(4) C(21) H(24) 107(3) no
H(22) C(21) H(23) 122(4) no
H(22) C(21) H(24) 104(4) no
H(23) C(21) H(24) 111(4) no
C(22) C(23) H(25) 109.5 no
C(22) C(23) H(26) 109.5 no
C(22) C(23) H(27) 109.5 no
H(25) C(23) H(26) 109.5 no
H(25) C(23) H(27) 109.5 no
H(26) C(23) H(27) 109.5 no
C(22) C(24) H(28) 109.5 no
C(22) C(24) H(29) 109.5 no
C(22) C(24) H(30) 109.5 no
H(28) C(24) H(29) 109.5 no
H(28) C(24) H(30) 109.5 no
H(29) C(24) H(30) 109.5 no

loop_
_geom_bond_atom_site_label_1
_geom_bond_atom_site_label_2
_geom_bond_distance
_geom_bond_publ_flag
Dy(1) O(1) 2.372(2) yes
Dy(1) O(2) 2.362(2) yes
Dy(1) O(3) 2.528(2) yes
Dy(1) O(4) 2.511(2) yes
Dy(1) O(5) 2.473(3) yes
Dy(1) O(6) 2.429(2) yes
Dy(1) O(8) 2.498(3) yes
Dy(1) O(9) 2.525(3) yes
Dy(1) O(11) 2.445(3) yes
Dy(1) O(12) 2.433(3) yes
Cu(1) O(1) 1.956(2) yes
Cu(1) O(2) 1.958(2) yes
Cu(1) O(14) 2.463(3) yes
Cu(1) N(1) 1.994(3) yes
Cu(1) N(2) 1.983(3) yes
O(1) C(1) 1.339(4) yes
O(2) C(14) 1.336(4) yes
O(3) C(2) 1.395(4) yes
O(3) C(8) 1.453(5) yes
O(4) C(15) 1.388(4) yes
O(4) C(21) 1.452(5) yes
O(5) N(3) 1.267(4) yes
O(6) N(3) 1.287(4) yes
O(7) N(3) 1.219(5) yes
O(8) N(4) 1.259(4) yes
O(9) N(4) 1.267(4) yes
O(10) N(4) 1.228(4) yes
O(11) N(5) 1.265(5) yes
O(12) N(5) 1.252(4) yes
O(13) N(5) 1.239(5) yes
O(14) C(22) 1.220(5) yes
N(1) C(7) 1.291(5) yes
N(1) C(9) 1.486(5) yes
N(2) C(11) 1.462(5) yes
N(2) C(20) 1.294(4) yes
C(1) C(2) 1.404(5) yes
C(1) C(6) 1.402(5) yes
C(2) C(3) 1.373(5) yes
C(3) C(4) 1.405(5) yes
C(4) C(5) 1.361(6) yes
C(5) C(6) 1.423(5) yes
C(6) C(7) 1.439(5) yes
C(9) C(10) 1.517(5) yes
C(10) C(11) 1.524(6) yes
C(10) C(12) 1.531(5) yes
C(10) C(13) 1.531(6) yes
C(14) C(15) 1.432(5) yes
C(14) C(19) 1.386(5) yes
C(15) C(16) 1.372(5) yes
C(16) C(17) 1.395(6) yes
C(17) C(18) 1.372(6) yes
C(18) C(19) 1.413(5) yes
C(19) C(20) 1.433(5) yes
C(22) C(23) 1.493(7) yes
C(22) C(24) 1.510(7) yes
C(3) H(1) 0.97(4) no
C(4) H(2) 0.96(4) no
C(5) H(3) 0.91(6) no
C(7) H(4) 1.03(4) no
C(8) H(5) 0.98(4) no
C(8) H(6) 1.07(7) no
C(8) H(7) 0.96(4) no
C(9) H(8) 0.85(4) no
C(9) H(9) 0.96(7) no
C(11) H(10) 0.89(4) no
C(11) H(11) 0.97(4) no
C(12) H(12) 1.05(5) no
C(12) H(13) 0.93(6) no
C(12) H(14) 0.95(4) no
C(13) H(15) 0.98(4) no
C(13) H(16) 1.03(5) no
C(13) H(17) 0.86(5) no
C(16) H(18) 0.89(4) no
C(17) H(19) 0.93(5) no
C(18) H(20) 0.98(4) no
C(20) H(21) 0.98(4) no
C(21) H(22) 0.95(5) no
C(21) H(23) 1.02(5) no
C(21) H(24) 0.94(5) no
C(23) H(25) 0.950 no
C(23) H(26) 0.950 no
C(23) H(27) 0.950 no
C(24) H(28) 0.950 no
C(24) H(29) 0.950 no
C(24) H(30) 0.950 no

loop_
_geom_contact_atom_site_label_1
_geom_contact_atom_site_label_2
_geom_contact_distance
_geom_contact_site_symmetry_2
O(7) C(3) 3.012(5) 3_667
O(7) C(4) 3.295(6) 3_667
O(7) C(23) 3.594(6) 1_455
O(8) C(21) 3.490(5) 3_666
O(10) C(9) 3.509(5) 2_746
O(10) C(16) 3.490(5) 3_666
O(10) C(21) 3.524(5) 3_666
O(10) C(24) 3.529(6) 2_746
O(12) C(9) 3.416(5) 4_564
O(13) C(12) 3.269(5) 2_746
N(2) C(5) 3.557(5) 4_564
N(5) C(12) 3.516(6) 2_746
C(2) C(3) 3.556(5) 3_767
C(2) C(4) 3.590(6) 3_767
C(3) O(7) 3.012(5) 3_667
C(3) C(2) 3.556(5) 3_767
C(3) C(3) 3.168(6) 3_767
C(3) C(4) 3.490(6) 3_767
C(4) O(7) 3.295(6) 3_667
C(4) C(2) 3.590(6) 3_767
C(4) C(3) 3.490(6) 3_767
C(4) C(11) 3.527(6) 4_565
C(4) C(20) 3.436(6) 4_565
C(5) N(2) 3.557(5) 4_565
C(5) C(20) 3.169(6) 4_565
C(6) C(18) 3.569(6) 4_565
C(9) O(10) 3.509(5) 2_756
C(9) O(12) 3.416(5) 4_565
C(11) C(4) 3.527(6) 4_564
C(12) O(13) 3.269(5) 2_756
C(12) N(5) 3.516(6) 2_756
C(12) C(12) 3.413(6) 3_777
C(13) C(15) 3.597(6) 4_565
C(13) C(16) 3.379(6) 4_565
C(15) C(13) 3.597(6) 4_564
C(16) O(10) 3.490(5) 3_666
C(16) C(13) 3.379(6) 4_564
C(18) C(6) 3.569(6) 4_564
C(20) C(4) 3.436(6) 4_564
C(20) C(5) 3.169(6) 4_564
C(21) O(8) 3.490(5) 3_666
C(21) O(10) 3.524(5) 3_666
C(23) O(7) 3.594(6) 1_655
C(24) O(10) 3.529(6) 2_756
O(3) H(2) 3.20(4) 3_767
O(4) H(17) 3.02(5) 4_564
O(4) H(30) 3.449 1_455
O(5) H(19) 3.05(5) 4_565
O(5) H(27) 2.728 1_455
O(6) H(11) 3.19(4) 2_646
O(6) H(16) 2.96(5) 2_646
O(6) H(21) 3.19(4) 2_646
O(7) H(1) 2.61(5) 3_667
O(7) H(2) 3.16(4) 3_667
O(7) H(6) 3.18(6) 3_667
O(7) H(11) 2.84(4) 2_646
O(7) H(21) 2.81(4) 2_646
O(7) H(25) 3.519 1_455
O(7) H(27) 2.830 1_455
O(8) H(12) 3.28(5) 2_746
O(8) H(13) 3.28(6) 4_564
O(8) H(16) 3.20(5) 2_646
O(8) H(17) 3.19(5) 4_564
O(8) H(24) 2.77(5) 3_666
O(9) H(2) 2.93(4) 3_767
O(9) H(10) 3.21(4) 2_746
O(9) H(12) 3.30(5) 2_746
O(9) H(29) 3.296 2_746
O(10) H(8) 2.68(4) 2_746
O(10) H(10) 3.30(4) 2_746
O(10) H(12) 2.98(5) 2_746
O(10) H(16) 3.52(6) 2_646
O(10) H(18) 2.62(4) 3_666
O(10) H(23) 3.20(4) 3_666
O(10) H(24) 2.98(5) 3_666
O(10) H(26) 3.574 2_746
O(10) H(28) 3.163 2_746
O(10) H(29) 3.290 2_746
O(11) H(2) 2.81(4) 3_767
O(11) H(12) 3.44(5) 2_746
O(11) H(14) 3.50(5) 2_746
O(12) H(4) 3.16(4) 4_564
O(12) H(9) 2.49(7) 4_564
O(12) H(12) 3.36(5) 2_746
O(12) H(13) 3.11(6) 4_564
O(12) H(17) 2.97(5) 4_564
O(13) H(4) 3.27(4) 4_564
O(13) H(9) 2.87(6) 4_564
O(13) H(12) 3.20(4) 2_746
O(13) H(13) 3.57(6) 2_746
O(13) H(14) 2.52(5) 2_746
O(13) H(23) 2.80(5) 1_655
O(14) H(3) 2.78(6) 4_564
O(14) H(4) 3.12(4) 4_564
N(2) H(3) 3.28(6) 4_564
N(3) H(11) 3.38(4) 2_646
N(3) H(21) 3.38(4) 2_646
N(3) H(27) 3.081 1_455
N(4) H(8) 3.51(4) 2_746
N(4) H(10) 3.51(4) 2_746
N(4) H(12) 2.93(5) 2_746
N(4) H(16) 3.43(5) 2_646
N(4) H(18) 3.59(4) 3_666
N(4) H(24) 3.24(5) 3_666
N(5) H(4) 3.55(4) 4_564
N(5) H(9) 3.04(7) 4_564
N(5) H(12) 3.07(5) 2_746
N(5) H(13) 3.55(6) 4_564
N(5) H(14) 3.01(5) 2_746
C(1) H(20) 3.22(4) 4_565
C(2) H(1) 3.38(4) 3_767
C(2) H(2) 3.40(4) 3_767
C(2) H(20) 3.33(4) 4_565
C(3) H(1) 3.21(5) 3_767
C(3) H(21) 3.40(4) 4_565
C(4) H(1) 3.34(5) 3_767
C(4) H(7) 2.96(4) 3_767
C(4) H(10) 3.23(4) 4_565
C(4) H(11) 3.17(5) 4_565
C(4) H(21) 2.88(4) 4_565
C(5) H(7) 2.95(4) 3_767
C(5) H(10) 3.30(4) 4_565
C(5) H(21) 2.99(4) 4_565
C(5) H(29) 3.450 4_565
C(6) H(20) 3.36(4) 4_565
C(8) H(2) 3.52(4) 3_767
C(8) H(20) 3.14(4) 2_646
C(11) H(2) 3.11(5) 4_564
C(11) H(3) 3.41(6) 4_564
C(12) H(12) 3.07(5) 3_777
C(12) H(13) 2.78(5) 3_777
C(12) H(22) 3.31(4) 2_656
C(12) H(23) 3.40(4) 2_656
C(13) H(18) 3.32(5) 4_565
C(13) H(22) 3.04(5) 2_656
C(13) H(24) 3.13(5) 4_565
C(14) H(28) 3.433 1_455
C(14) H(30) 3.314 1_455
C(15) H(15) 3.33(4) 4_564
C(15) H(17) 3.04(5) 4_564
C(15) H(30) 3.038 1_455
C(16) H(15) 2.84(4) 4_564
C(16) H(17) 3.13(5) 4_564
C(16) H(26) 3.577 4_464
C(16) H(30) 3.275 1_455
C(17) H(15) 3.24(4) 4_564
C(17) H(26) 3.174 4_464
C(17) H(27) 3.395 4_464
C(18) H(5) 3.27(4) 2_656
C(18) H(6) 3.25(6) 2_656
C(20) H(3) 3.20(6) 4_564
C(21) H(14) 2.95(5) 2_646
C(21) H(16) 3.14(5) 2_646
C(21) H(17) 3.30(5) 4_564
C(21) H(24) 3.53(5) 3_666
C(22) H(3) 3.45(6) 4_564
C(23) H(19) 2.95(5) 4_665
C(24) H(3) 3.34(5) 4_564
H(1) O(7) 2.61(5) 3_667
H(1) C(2) 3.38(4) 3_767
H(1) C(3) 3.21(5) 3_767
H(1) C(4) 3.34(5) 3_767
H(1) H(1) 3.53(7) 3_767
H(1) H(25) 3.115 3_767
H(1) H(27) 3.416 3_767
H(2) O(3) 3.20(4) 3_767
H(2) O(7) 3.16(4) 3_667
H(2) O(9) 2.93(4) 3_767
H(2) O(11) 2.81(4) 3_767
H(2) C(2) 3.40(4) 3_767
H(2) C(8) 3.52(4) 3_767
H(2) C(11) 3.11(5) 4_565
H(2) H(7) 2.96(6) 3_767
H(2) H(10) 2.74(6) 4_565
H(2) H(11) 2.75(7) 4_565
H(2) H(21) 3.07(6) 4_565
H(3) O(14) 2.78(6) 4_565
H(3) N(2) 3.28(6) 4_565
H(3) C(11) 3.41(6) 4_565
H(3) C(20) 3.20(6) 4_565
H(3) C(22) 3.45(6) 4_565
H(3) C(24) 3.34(5) 4_565
H(3) H(7) 2.91(7) 3_767
H(3) H(10) 2.89(7) 4_565
H(3) H(11) 3.59(8) 4_565
H(3) H(21) 3.23(7) 4_565
H(3) H(29) 2.623 4_565
H(4) O(12) 3.16(4) 4_565
H(4) O(13) 3.27(4) 4_565
H(4) O(14) 3.12(4) 4_565
H(4) N(5) 3.55(4) 4_565
H(4) H(29) 3.516 4_565
H(4) H(30) 3.572 4_565
H(5) C(18) 3.27(4) 2_646
H(5) H(20) 2.89(6) 2_646
H(5) H(21) 3.22(6) 2_646
H(5) H(29) 3.249 2_746
H(6) O(7) 3.18(6) 3_667
H(6) C(18) 3.25(6) 2_646
H(6) H(6) 3.33(9) 3_667
H(6) H(19) 3.56(8) 2_646
H(6) H(20) 2.58(7) 2_646
H(7) C(4) 2.96(4) 3_767
H(7) C(5) 2.95(4) 3_767
H(7) H(2) 2.96(6) 3_767
H(7) H(3) 2.91(7) 3_767
H(7) H(20) 3.50(6) 2_646
H(7) H(29) 3.144 2_746
H(8) O(10) 2.68(4) 2_756
H(8) N(4) 3.51(4) 2_756
H(9) O(12) 2.49(7) 4_565
H(9) O(13) 2.87(6) 4_565
H(9) N(5) 3.04(7) 4_565
H(10) O(9) 3.21(4) 2_756
H(10) O(10) 3.30(4) 2_756
H(10) N(4) 3.51(4) 2_756
H(10) C(4) 3.23(4) 4_564
H(10) C(5) 3.30(4) 4_564
H(10) H(2) 2.74(6) 4_564
H(10) H(3) 2.89(7) 4_564
H(11) O(6) 3.19(4) 2_656
H(11) O(7) 2.84(4) 2_656
H(11) N(3) 3.38(4) 2_656
H(11) C(4) 3.17(5) 4_564
H(11) H(2) 2.75(7) 4_564
H(11) H(3) 3.59(8) 4_564
H(12) O(8) 3.28(5) 2_756
H(12) O(9) 3.30(5) 2_756
H(12) O(10) 2.98(5) 2_756
H(12) O(11) 3.44(5) 2_756
H(12) O(12) 3.36(5) 2_756
H(12) O(13) 3.20(5) 2_756
H(12) N(4) 2.93(5) 2_756
H(12) N(5) 3.07(5) 2_756
H(12) C(12) 3.07(5) 3_777
H(12) H(12) 3.07(7) 3_777
H(12) H(13) 2.26(7) 3_777
H(12) H(14) 3.34(7) 3_777
H(13) O(8) 3.28(6) 4_565
H(13) O(12) 3.11(6) 4_565
H(13) O(13) 3.57(6) 2_756
H(13) N(5) 3.55(6) 4_565
H(13) C(12) 2.78(5) 3_777
H(13) H(12) 2.26(7) 3_777
H(13) H(13) 2.35(8) 3_777
H(13) H(14) 3.10(7) 3_777
H(13) H(22) 3.41(7) 2_656
H(13) H(23) 3.33(7) 2_656
H(14) O(11) 3.50(5) 2_756
H(14) O(13) 2.52(5) 2_756
H(14) N(5) 3.01(5) 2_756
H(14) C(21) 2.95(5) 2_656
H(14) H(12) 3.34(7) 3_777
H(14) H(13) 3.10(7) 3_777
H(14) H(22) 2.66(6) 2_656
H(14) H(23) 2.61(7) 2_656
H(14) H(24) 3.42(7) 2_656
H(15) C(15) 3.33(4) 4_565
H(15) C(16) 2.84(4) 4_565
H(15) C(17) 3.24(4) 4_565
H(15) H(18) 2.86(6) 4_565
H(15) H(19) 3.48(6) 4_565
H(15) H(24) 3.39(7) 4_565
H(16) O(6) 2.96(5) 2_656
H(16) O(8) 3.20(5) 2_656
H(16) O(10) 3.52(6) 2_656
H(16) N(4) 3.43(5) 2_656
H(16) C(21) 3.14(5) 2_656
H(16) H(18) 3.38(7) 4_565
H(16) H(22) 2.25(7) 2_656
H(16) H(24) 3.33(7) 2_656
H(16) H(24) 2.91(8) 4_565
H(17) O(4) 3.02(5) 4_565
H(17) O(8) 3.19(5) 4_565
H(17) O(12) 2.97(5) 4_565
H(17) C(15) 3.04(5) 4_565
H(17) C(16) 3.13(5) 4_565
H(17) C(21) 3.30(5) 4_565
H(17) H(18) 3.15(7) 4_565
H(17) H(22) 3.06(7) 2_656
H(17) H(24) 3.58(7) 2_656
H(17) H(24) 2.66(7) 4_565
H(18) O(10) 2.62(4) 3_666
H(18) N(4) 3.59(4) 3_666
H(18) C(13) 3.32(5) 4_564
H(18) H(15) 2.86(6) 4_564
H(18) H(16) 3.38(7) 4_564
H(18) H(17) 3.15(7) 4_564
H(18) H(26) 3.275 4_464
H(18) H(30) 3.520 1_455
H(19) O(5) 3.05(5) 4_564
H(19) C(23) 2.95(5) 4_464
H(19) H(6) 3.56(8) 2_656
H(19) H(15) 3.48(6) 4_564
H(19) H(26) 2.553 4_464
H(19) H(27) 2.506 4_464
H(19) H(28) 3.196 4_464
H(20) C(1) 3.22(4) 4_564
H(20) C(2) 3.33(4) 4_564
H(20) C(6) 3.36(4) 4_564
H(20) C(8) 3.14(4) 2_656
H(20) H(5) 2.89(6) 2_656
H(20) H(6) 2.58(7) 2_656
H(20) H(7) 3.50(6) 2_656
H(21) O(6) 3.19(4) 2_656
H(21) O(7) 2.81(4) 2_656
H(21) N(3) 3.38(4) 2_656
H(21) C(3) 3.40(4) 4_564
H(21) C(4) 2.88(4) 4_564
H(21) C(5) 2.99(4) 4_564
H(21) H(2) 3.07(6) 4_564
H(21) H(3) 3.23(7) 4_564
H(21) H(5) 3.22(6) 2_656
H(22) C(12) 3.31(4) 2_646
H(22) C(13) 3.04(5) 2_646
H(22) H(13) 3.41(7) 2_646
H(22) H(14) 2.66(6) 2_646
H(22) H(16) 2.25(7) 2_646
H(22) H(17) 3.06(7) 2_646
H(22) H(24) 3.14(7) 3_666
H(23) O(10) 3.20(4) 3_666
H(23) O(13) 2.80(5) 1_455
H(23) C(12) 3.40(4) 2_646
H(23) H(13) 3.33(7) 2_646
H(23) H(14) 2.61(7) 2_646
H(23) H(30) 3.098 1_455
H(24) O(8) 2.77(5) 3_666
H(24) O(10) 2.98(5) 3_666
H(24) N(4) 3.24(5) 3_666
H(24) C(13) 3.13(5) 4_564
H(24) C(21) 3.53(5) 3_666
H(24) H(14) 3.42(7) 2_646
H(24) H(15) 3.39(7) 4_564
H(24) H(16) 3.33(7) 2_646
H(24) H(16) 2.91(8) 4_564
H(24) H(17) 3.58(7) 2_646
H(24) H(17) 2.66(7) 4_564
H(24) H(22) 3.14(7) 3_666
H(24) H(24) 2.94(7) 3_666
H(25) O(7) 3.519 1_655
H(25) H(1) 3.115 3_767
H(26) O(10) 3.574 2_756
H(26) C(16) 3.577 4_665
H(26) C(17) 3.174 4_665
H(26) H(18) 3.275 4_665
H(26) H(19) 2.553 4_665
H(27) O(5) 2.728 1_655
H(27) O(7) 2.830 1_655
H(27) N(3) 3.081 1_655
H(27) C(17) 3.395 4_665
H(27) H(1) 3.416 3_767
H(27) H(19) 2.506 4_665
H(28) O(10) 3.163 2_756
H(28) C(14) 3.433 1_655
H(28) H(19) 3.196 4_665
H(29) O(9) 3.296 2_756
H(29) O(10) 3.290 2_756
H(29) C(5) 3.450 4_564
H(29) H(3) 2.623 4_564
H(29) H(4) 3.516 4_564
H(29) H(5) 3.249 2_756
H(29) H(7) 3.144 2_756
H(30) O(4) 3.449 1_655
H(30) C(14) 3.314 1_655
H(30) C(15) 3.038 1_655
H(30) C(16) 3.275 1_655
H(30) H(4) 3.572 4_564
H(30) H(18) 3.520 1_655
H(30) H(23) 3.098 1_655
Dy(1) Cu(1) 3.510(4) .

loop_
_geom_torsion_atom_site_label_1
_geom_torsion_atom_site_label_2
_geom_torsion_atom_site_label_3
_geom_torsion_atom_site_label_4
_geom_torsion
O(1) Dy(1) O(2) Cu(1) 14.14(11)
O(1) Dy(1) O(2) C(14) -177.5(3)
O(2) Dy(1) O(1) Cu(1) -14.13(11)
O(2) Dy(1) O(1) C(1) 171.4(3)
O(1) Dy(1) O(3) C(2) -10.0(2)
O(1) Dy(1) O(3) C(8) 167.8(3)
O(3) Dy(1) O(1) Cu(1) -176.00(16)
O(3) Dy(1) O(1) C(1) 9.5(2)
O(1) Dy(1) O(4) C(15) 34.8(2)
O(1) Dy(1) O(4) C(21) -147.4(3)
O(4) Dy(1) O(1) Cu(1) -33.77(17)
O(4) Dy(1) O(1) C(1) 151.7(2)
O(1) Dy(1) O(5) N(3) -144.5(2)
O(5) Dy(1) O(1) Cu(1) -96.76(13)
O(5) Dy(1) O(1) C(1) 88.7(2)
O(1) Dy(1) O(6) N(3) 32.3(2)
O(6) Dy(1) O(1) Cu(1) -125.48(12)
O(6) Dy(1) O(1) C(1) 60.0(3)
O(1) Dy(1) O(8) N(4) 56.8(4)
O(8) Dy(1) O(1) Cu(1) 100.3(3)
O(8) Dy(1) O(1) C(1) -74.2(4)
O(1) Dy(1) O(9) N(4) -166.8(2)
O(9) Dy(1) O(1) Cu(1) 147.20(12)
O(9) Dy(1) O(1) C(1) -27.3(3)
O(1) Dy(1) O(11) N(5) -115.7(2)
O(11) Dy(1) O(1) Cu(1) 95.26(14)
O(11) Dy(1) O(1) C(1) -79.2(2)
O(1) Dy(1) O(12) N(5) 56.6(2)
O(12) Dy(1) O(1) Cu(1) 50.61(15)
O(12) Dy(1) O(1) C(1) -123.9(2)
O(2) Dy(1) O(3) C(2) -29.5(3)
O(2) Dy(1) O(3) C(8) 148.4(3)
O(3) Dy(1) O(2) Cu(1) 34.04(17)
O(3) Dy(1) O(2) C(14) -157.6(2)
O(2) Dy(1) O(4) C(15) 15.5(2)
O(2) Dy(1) O(4) C(21) -166.7(3)
O(4) Dy(1) O(2) Cu(1) 176.13(16)
O(4) Dy(1) O(2) C(14) -15.5(2)
O(2) Dy(1) O(5) N(3) 151.0(2)
O(5) Dy(1) O(2) Cu(1) 94.23(13)
O(5) Dy(1) O(2) C(14) -97.4(2)
O(2) Dy(1) O(6) N(3) -41.4(2)
O(6) Dy(1) O(2) Cu(1) 124.10(12)
O(6) Dy(1) O(2) C(14) -67.5(3)
O(2) Dy(1) O(8) N(4) 162.7(2)
O(8) Dy(1) O(2) Cu(1) -149.08(12)
O(8) Dy(1) O(2) C(14) 19.3(3)
O(2) Dy(1) O(9) N(4) -72.7(4)
O(9) Dy(1) O(2) Cu(1) -89.0(3)
O(9) Dy(1) O(2) C(14) 79.4(4)
O(2) Dy(1) O(11) N(5) -58.1(2)
O(11) Dy(1) O(2) Cu(1) -50.63(15)
O(11) Dy(1) O(2) C(14) 117.8(2)
O(2) Dy(1) O(12) N(5) 113.9(2)
O(12) Dy(1) O(2) Cu(1) -96.02(14)
O(12) Dy(1) O(2) C(14) 72.4(2)
O(3) Dy(1) O(4) C(15) 129.5(2)
O(3) Dy(1) O(4) C(21) -52.7(3)
O(4) Dy(1) O(3) C(2) -123.9(2)
O(4) Dy(1) O(3) C(8) 53.9(3)
O(3) Dy(1) O(5) N(3) -77.2(2)
O(5) Dy(1) O(3) C(2) -90.9(2)
O(5) Dy(1) O(3) C(8) 87.0(3)
O(3) Dy(1) O(6) N(3) 79.0(2)
O(6) Dy(1) O(3) C(2) -145.6(2)
O(6) Dy(1) O(3) C(8) 32.2(3)
O(3) Dy(1) O(8) N(4) -20.1(2)
O(8) Dy(1) O(3) C(2) 153.4(2)
O(8) Dy(1) O(3) C(8) -28.8(3)
O(3) Dy(1) O(9) N(4) 156.8(2)
O(9) Dy(1) O(3) C(2) 135.4(2)
O(9) Dy(1) O(3) C(8) -46.8(3)
O(3) Dy(1) O(11) N(5) 178.2(2)
O(11) Dy(1) O(3) C(2) 64.0(2)
O(11) Dy(1) O(3) C(8) -118.2(3)
O(3) Dy(1) O(12) N(5) -6.7(3)
O(12) Dy(1) O(3) C(2) 67.9(3)
O(12) Dy(1) O(3) C(8) -114.3(3)
O(4) Dy(1) O(5) N(3) 84.7(2)
O(5) Dy(1) O(4) C(15) 96.9(2)
O(5) Dy(1) O(4) C(21) -85.2(3)
O(4) Dy(1) O(6) N(3) -88.7(2)
O(6) Dy(1) O(4) C(15) 151.0(2)
O(6) Dy(1) O(4) C(21) -31.2(3)
O(4) Dy(1) O(8) N(4) -163.4(2)
O(8) Dy(1) O(4) C(15) -133.2(2)
O(8) Dy(1) O(4) C(21) 44.6(3)
O(4) Dy(1) O(9) N(4) 14.2(2)
O(9) Dy(1) O(4) C(15) -146.1(2)
O(9) Dy(1) O(4) C(21) 31.7(3)
O(4) Dy(1) O(11) N(5) 4.1(3)
O(11) Dy(1) O(4) C(15) -61.1(3)
O(11) Dy(1) O(4) C(21) 116.7(3)
O(4) Dy(1) O(12) N(5) 179.89(19)
O(12) Dy(1) O(4) C(15) -59.2(2)
O(12) Dy(1) O(4) C(21) 118.6(3)
O(5) Dy(1) O(6) N(3) -3.6(2)
O(6) Dy(1) O(5) N(3) 3.7(2)
O(5) Dy(1) O(8) N(4) -104.2(2)
O(8) Dy(1) O(5) N(3) 30.3(2)
O(5) Dy(1) O(9) N(4) 103.7(2)
O(9) Dy(1) O(5) N(3) -28.0(2)
O(5) Dy(1) O(11) N(5) -136.3(2)
O(11) Dy(1) O(5) N(3) -124.3(2)
O(5) Dy(1) O(12) N(5) 132.8(2)
O(12) Dy(1) O(5) N(3) 132.6(2)
O(6) Dy(1) O(8) N(4) -82.2(2)
O(8) Dy(1) O(6) N(3) -159.3(2)
O(6) Dy(1) O(9) N(4) 78.0(2)
O(9) Dy(1) O(6) N(3) 147.9(2)
O(6) Dy(1) O(11) N(5) 129.1(2)
O(11) Dy(1) O(6) N(3) 130.3(2)
O(6) Dy(1) O(12) N(5) -128.8(2)
O(12) Dy(1) O(6) N(3) -141.5(2)
O(8) Dy(1) O(9) N(4) -1.4(2)
O(9) Dy(1) O(8) N(4) 1.4(2)
O(8) Dy(1) O(11) N(5) 65.7(2)
O(11) Dy(1) O(8) N(4) 61.6(2)
O(8) Dy(1) O(12) N(5) -111.0(2)
O(12) Dy(1) O(8) N(4) 109.4(2)
O(9) Dy(1) O(11) N(5) 111.0(2)
O(11) Dy(1) O(9) N(4) -113.7(2)
O(9) Dy(1) O(12) N(5) -64.1(2)
O(12) Dy(1) O(9) N(4) -66.0(2)
O(11) Dy(1) O(12) N(5) -1.8(2)
O(12) Dy(1) O(11) N(5) 1.8(2)
O(1) Cu(1) O(2) Dy(1) -15.59(12)
O(1) Cu(1) O(2) C(14) 176.5(3)
O(2) Cu(1) O(1) Dy(1) 15.50(12)
O(2) Cu(1) O(1) C(1) -170.4(3)
O(1) Cu(1) O(14) C(22) -52.8(3)
O(14) Cu(1) O(1) Dy(1) -81.01(13)
O(14) Cu(1) O(1) C(1) 93.1(3)
O(1) Cu(1) N(1) C(7) -1.2(3)
O(1) Cu(1) N(1) C(9) 176.7(3)
N(1) Cu(1) O(1) Dy(1) -173.86(14)
N(1) Cu(1) O(1) C(1) 0.2(3)
O(1) Cu(1) N(2) C(11) 161.2(5)
O(1) Cu(1) N(2) C(20) -22.8(9)
N(2) Cu(1) O(1) Dy(1) 38.4(7)
N(2) Cu(1) O(1) C(1) -147.5(6)
O(2) Cu(1) O(14) C(22) -132.4(3)
O(14) Cu(1) O(2) Dy(1) 87.89(12)
O(14) Cu(1) O(2) C(14) -80.0(3)
O(2) Cu(1) N(1) C(7) 40.2(7)
O(2) Cu(1) N(1) C(9) -141.9(4)
N(1) Cu(1) O(2) Dy(1) -58.2(5)
N(1) Cu(1) O(2) C(14) 133.9(5)
O(2) Cu(1) N(2) C(11) -176.5(3)
O(2) Cu(1) N(2) C(20) -0.4(3)
N(2) Cu(1) O(2) Dy(1) 168.64(13)
N(2) Cu(1) O(2) C(14) 0.7(3)
O(14) Cu(1) N(1) C(7) -106.4(3)
O(14) Cu(1) N(1) C(9) 71.5(3)
N(1) Cu(1) O(14) C(22) 39.9(3)
O(14) Cu(1) N(2) C(11) -77.4(3)
O(14) Cu(1) N(2) C(20) 98.7(3)
N(2) Cu(1) O(14) C(22) 136.8(3)
N(1) Cu(1) N(2) C(11) 13.7(3)
N(1) Cu(1) N(2) C(20) -170.3(3)
N(2) Cu(1) N(1) C(7) 173.0(3)
N(2) Cu(1) N(1) C(9) -9.2(3)
Dy(1) O(1) C(1) C(2) -8.3(5)
Dy(1) O(1) C(1) C(6) 172.0(2)
Cu(1) O(1) C(1) C(2) 178.4(2)
Cu(1) O(1) C(1) C(6) -1.3(5)
Dy(1) O(2) C(14) C(15) 13.9(4)
Dy(1) O(2) C(14) C(19) -165.8(3)
Cu(1) O(2) C(14) C(15) -179.9(2)
Cu(1) O(2) C(14) C(19) 0.3(5)
Dy(1) O(3) C(2) C(1) 9.9(4)
Dy(1) O(3) C(2) C(3) -169.6(3)
C(8) O(3) C(2) C(1) -168.1(3)
C(8) O(3) C(2) C(3) 12.3(5)
Dy(1) O(4) C(15) C(14) -15.0(4)
Dy(1) O(4) C(15) C(16) 164.8(3)
C(21) O(4) C(15) C(14) 167.0(3)
C(21) O(4) C(15) C(16) -13.3(5)
Dy(1) O(5) N(3) O(6) -6.1(3)
Dy(1) O(5) N(3) O(7) 174.0(3)
Dy(1) O(6) N(3) O(5) 6.3(3)
Dy(1) O(6) N(3) O(7) -173.9(3)
Dy(1) O(8) N(4) O(9) -2.4(3)
Dy(1) O(8) N(4) O(10) 178.1(3)
Dy(1) O(9) N(4) O(8) 2.4(3)
Dy(1) O(9) N(4) O(10) -178.2(3)
Dy(1) O(11) N(5) O(12) -3.1(3)
Dy(1) O(11) N(5) O(13) 175.2(3)
Dy(1) O(12) N(5) O(11) 3.1(4)
Dy(1) O(12) N(5) O(13) -175.1(3)
Cu(1) O(14) C(22) C(23) 15.3(6)
Cu(1) O(14) C(22) C(24) -163.2(3)
Cu(1) N(1) C(7) C(6) 3.4(6)
Cu(1) N(1) C(9) C(10) 36.4(4)
C(7) N(1) C(9) C(10) -145.5(3)
C(9) N(1) C(7) C(6) -174.6(4)
Cu(1) N(2) C(11) C(10) -45.5(4)
Cu(1) N(2) C(20) C(19) -1.0(6)
C(11) N(2) C(20) C(19) 175.3(4)
C(20) N(2) C(11) C(10) 138.1(3)
O(1) C(1) C(2) O(3) -1.7(5)
O(1) C(1) C(2) C(3) 177.9(3)
O(1) C(1) C(6) C(5) -177.9(3)
O(1) C(1) C(6) C(7) 3.1(6)
C(2) C(1) C(6) C(5) 2.5(6)
C(2) C(1) C(6) C(7) -176.5(3)
C(6) C(1) C(2) O(3) 177.9(3)
C(6) C(1) C(2) C(3) -2.5(6)
O(3) C(2) C(3) C(4) -179.9(3)
C(1) C(2) C(3) C(4) 0.5(6)
C(2) C(3) C(4) C(5) 1.5(6)
C(3) C(4) C(5) C(6) -1.4(7)
C(4) C(5) C(6) C(1) -0.6(6)
C(4) C(5) C(6) C(7) 178.5(4)
C(1) C(6) C(7) N(1) -4.5(7)
C(5) C(6) C(7) N(1) 176.5(4)
N(1) C(9) C(10) C(11) -68.5(4)
N(1) C(9) C(10) C(12) 175.4(3)
N(1) C(9) C(10) C(13) 54.9(4)
C(9) C(10) C(11) N(2) 74.0(4)
C(12) C(10) C(11) N(2) -170.1(3)
C(13) C(10) C(11) N(2) -49.9(4)
O(2) C(14) C(15) O(4) 1.8(5)
O(2) C(14) C(15) C(16) -178.0(3)
O(2) C(14) C(19) C(18) 177.1(3)
O(2) C(14) C(19) C(20) -2.0(6)
C(15) C(14) C(19) C(18) -2.7(5)
C(15) C(14) C(19) C(20) 178.2(3)
C(19) C(14) C(15) O(4) -178.4(3)
C(19) C(14) C(15) C(16) 1.8(6)
O(4) C(15) C(16) C(17) -178.8(3)
C(14) C(15) C(16) C(17) 0.9(6)
C(15) C(16) C(17) C(18) -2.9(6)
C(16) C(17) C(18) C(19) 2.0(6)
C(17) C(18) C(19) C(14) 0.9(6)
C(17) C(18) C(19) C(20) 180.0(3)
C(14) C(19) C(20) N(2) 2.4(7)
C(18) C(19) C(20) N(2) -176.7(4)
